data_7239877
loop_
_publ_author_name
'Said, Awad I.'
'El-Emary, Talaat I.'

_publ_section_title
;
 Diastereoselective synthesis of atropisomeric pyrazolyl
 pyrrolo[3,4-d]isoxazolidines via pyrazolyl nitrone cycloaddition to
 facially divergent maleimides: intensive NMR and DFT studies
;
_journal_issue 2
_journal_name_full 'RSC Advances'
_journal_page_first 845
_journal_page_last 850
_journal_paper_doi 10.1039/C9RA10039C
_journal_volume 10
_journal_year 2020
_chemical_formula_moiety 'C22 H17 N3 O'
_chemical_formula_sum 'C22 H17 N3 O'
_chemical_formula_weight 339.38
_chemical_name_systematic
;
(NZ)-N-[(1,3-diphenyl-1<i>H</i>-pyrazol-4-yl)methylidene]-N-
oxidoanilinium
;
_space_group_crystal_system monoclinic
_space_group_IT_number 14
_space_group_name_Hall '-P 2ybc'
_space_group_name_H-M_alt 'P 1 21/c 1'
_atom_sites_solution_hydrogens difmap
_atom_sites_solution_primary direct
_atom_sites_solution_secondary difmap
_audit_block_doi 10.5517/ccdc.csd.cc1z4qxr
_audit_creation_method SHELXL-2016/6
_audit_update_record
;
2018-02-03 deposited with the CCDC.	2019-12-17 downloaded from the CCDC.
;
_cell_angle_alpha 90
_cell_angle_beta 94.060(3)
_cell_angle_gamma 90
_cell_formula_units_Z 4
_cell_length_a 9.1084(8)
_cell_length_b 10.8314(9)
_cell_length_c 17.2226(14)
_cell_measurement_reflns_used 9914
_cell_measurement_temperature 150(2)
_cell_measurement_theta_max 74.6307
_cell_measurement_theta_min 4.8266
_cell_volume 1694.9(2)
_computing_cell_refinement '<i>SAINT</i> (Bruker, 2016)'
_computing_data_collection '<i>APEX3</i> (Bruker, 2016)'
_computing_data_reduction '<i>SAINT</i>  (Bruker, 2016)'
_computing_molecular_graphics '<i>DIAMOND</i> (Brandenburg & Putz, 2012)'
_computing_publication_material '<i>SHELXTL</i> (Bruker, 2016)'
_computing_structure_refinement '<i>SHELXL</i> 2016/6 (Sheldrick, 2015<i>b</i>)'
_computing_structure_solution '<i>SHELXT</i> (Sheldrick, 2015<i>a</i>)'
_diffrn_ambient_temperature 150(2)
_diffrn_detector_area_resol_mean 10.4167
_diffrn_measured_fraction_theta_full 0.990
_diffrn_measured_fraction_theta_max 0.967
_diffrn_measurement_device_type 'Bruker D8 VENTURE PHOTON 100 CMOS'
_diffrn_measurement_method '\w scans'
_diffrn_radiation_monochromator mirror
_diffrn_radiation_type CuK\a
_diffrn_radiation_wavelength 1.54178
_diffrn_reflns_av_R_equivalents 0.0281
_diffrn_reflns_av_unetI/netI 0.0251
_diffrn_reflns_Laue_measured_fraction_full 0.990
_diffrn_reflns_Laue_measured_fraction_max 0.967
_diffrn_reflns_limit_h_max 9
_diffrn_reflns_limit_h_min -10
_diffrn_reflns_limit_k_max 12
_diffrn_reflns_limit_k_min -13
_diffrn_reflns_limit_l_max 19
_diffrn_reflns_limit_l_min -21
_diffrn_reflns_number 12691
_diffrn_reflns_point_group_measured_fraction_full 0.990
_diffrn_reflns_point_group_measured_fraction_max 0.967
_diffrn_reflns_theta_full 68.000
_diffrn_reflns_theta_max 74.622
_diffrn_reflns_theta_min 4.826
_diffrn_source 'INCOATEC I\mS micro--focus source'
_exptl_absorpt_coefficient_mu 0.664
_exptl_absorpt_correction_T_max 0.94
_exptl_absorpt_correction_T_min 0.85
_exptl_absorpt_correction_type multi-scan
_exptl_absorpt_process_details '<i>SADABS</i> (Krause <i>et al.</i>, 2015)'
_exptl_crystal_colour colourless
_exptl_crystal_density_diffrn 1.330
_exptl_crystal_density_method 'not measured'
_exptl_crystal_description slab
_exptl_crystal_F_000 712
_exptl_crystal_size_max 0.242
_exptl_crystal_size_mid 0.210
_exptl_crystal_size_min 0.098
_exptl_transmission_factor_max 0.864
_exptl_transmission_factor_min 0.781
_refine_diff_density_max 0.248
_refine_diff_density_min -0.188
_refine_diff_density_rms 0.046
_refine_ls_extinction_coef 0.0046(4)
_refine_ls_extinction_expression Fc^*^=kFc[1+0.001xFc^2^\l^3^/sin(2\q)]^-1/4^
_refine_ls_extinction_method '<i>SHELXL</i> 2016/6 (Sheldrick, 2015<i>b</i>)'
_refine_ls_goodness_of_fit_ref 1.055
_refine_ls_hydrogen_treatment refall
_refine_ls_matrix_type full
_refine_ls_number_parameters 304
_refine_ls_number_reflns 3366
_refine_ls_number_restraints 0
_refine_ls_restrained_S_all 1.055
_refine_ls_R_factor_all 0.0372
_refine_ls_R_factor_gt 0.0346
_refine_ls_shift/su_max 0.000
_refine_ls_shift/su_mean 0.000
_refine_ls_structure_factor_coef Fsqd
_refine_ls_weighting_details 'w=1/[\s^2^(Fo^2^)+(0.0366P)^2^+0.5699P] where P=(Fo^2^+2Fc^2^)/3'
_refine_ls_weighting_scheme calc
_refine_ls_wR_factor_gt 0.0844
_refine_ls_wR_factor_ref 0.0864
_reflns_number_gt 3115
_reflns_number_total 3366
_reflns_threshold_expression 'I > 2\s(I)'
_cod_data_source_file c9ra10039c2.cif
_cod_data_source_block I
_cod_depositor_comments 'Adding full bibliography for 7239877.cif.'
_cod_original_sg_symbol_H-M 'P 21/c'
_cod_database_code 7239877
_publcif_datablock.id {75547d80-8e1e-4857-9ce8-ee35942131ef}

_shelx_shelxl_version_number 2016/6
_shelx_space_group_comment
;
The symmetry employed for this shelxl refinement is uniquely defined
by the following loop, which should always be used as a source of
symmetry information in preference to the above space-group names.
They are only intended as comments.
;
_shelx_estimated_absorpt_t_min 0.856
_shelx_estimated_absorpt_t_max 0.938
_iucr_geom_hbonds_special_details
;
Cg2 and Cg3 are, respectively, the centroids of the C4--C9 
and C11--C16 benzene rings.
;

loop_
_space_group_symop_operation_xyz
'x, y, z'
'-x, y+1/2, -z+1/2'
'-x, -y, -z'
'x, -y-1/2, z-1/2'

loop_
_atom_site_label
_atom_site_type_symbol
_atom_site_fract_x
_atom_site_fract_y
_atom_site_fract_z
_atom_site_U_iso_or_equiv
_atom_site_adp_type
_atom_site_occupancy
_atom_site_site_symmetry_order
_atom_site_calc_flag
O1 O 0.28419(9) 0.52663(7) 0.36611(4) 0.0258(2) Uani 1 1 d
N1 N 0.47211(10) 0.17352(8) 0.35347(5) 0.0215(2) Uani 1 1 d
N2 N 0.43135(10) 0.11254(8) 0.28595(5) 0.0224(2) Uani 1 1 d
N3 N 0.24264(10) 0.51508(8) 0.29270(5) 0.0204(2) Uani 1 1 d
C1 C 0.34438(12) 0.19128(10) 0.24500(6) 0.0210(2) Uani 1 1 d
C2 C 0.32853(12) 0.30422(10) 0.28615(6) 0.0213(2) Uani 1 1 d
C3 C 0.41176(12) 0.28765(10) 0.35573(6) 0.0225(2) Uani 1 1 d
H3 H 0.4284(15) 0.3403(13) 0.4012(8) 0.033(4) Uiso 1 1 d
C4 C 0.28057(12) 0.15709(10) 0.16696(6) 0.0209(2) Uani 1 1 d
C5 C 0.36634(12) 0.09282(10) 0.11610(7) 0.0233(2) Uani 1 1 d
H5 H 0.4686(16) 0.0721(13) 0.1323(8) 0.030(4) Uiso 1 1 d
C6 C 0.30717(13) 0.06002(10) 0.04264(7) 0.0248(2) Uani 1 1 d
H6 H 0.3662(16) 0.0143(14) 0.0062(9) 0.033(4) Uiso 1 1 d
C7 C 0.16261(13) 0.08928(11) 0.01886(7) 0.0264(3) Uani 1 1 d
H7 H 0.1217(16) 0.0663(13) -0.0348(9) 0.032(4) Uiso 1 1 d
C8 C 0.07650(13) 0.15151(11) 0.06946(7) 0.0278(3) Uani 1 1 d
H8 H -0.0281(17) 0.1681(14) 0.0528(9) 0.037(4) Uiso 1 1 d
C9 C 0.13483(12) 0.18579(10) 0.14310(7) 0.0242(2) Uani 1 1 d
H9 H 0.0741(16) 0.2279(13) 0.1793(8) 0.030(3) Uiso 1 1 d
C10 C 0.25703(12) 0.41252(10) 0.25391(6) 0.0221(2) Uani 1 1 d
H10 H 0.2241(15) 0.4182(12) 0.1985(8) 0.026(3) Uiso 1 1 d
C11 C 0.18754(12) 0.62568(10) 0.25287(6) 0.0211(2) Uani 1 1 d
C12 C 0.07684(13) 0.62002(11) 0.19349(7) 0.0266(3) Uani 1 1 d
H12 H 0.0327(17) 0.5402(15) 0.1778(9) 0.041(4) Uiso 1 1 d
C13 C 0.02996(15) 0.72902(12) 0.15667(7) 0.0320(3) Uani 1 1 d
H13 H -0.0492(18) 0.7239(15) 0.1140(10) 0.044(4) Uiso 1 1 d
C14 C 0.09319(15) 0.84091(12) 0.17922(8) 0.0328(3) Uani 1 1 d
H14 H 0.0611(18) 0.9174(15) 0.1518(9) 0.046(4) Uiso 1 1 d
C15 C 0.20296(15) 0.84466(11) 0.23889(8) 0.0329(3) Uani 1 1 d
H15 H 0.2490(18) 0.9228(16) 0.2557(9) 0.046(4) Uiso 1 1 d
C16 C 0.25028(13) 0.73711(11) 0.27657(7) 0.0275(3) Uani 1 1 d
H16 H 0.3280(16) 0.7378(13) 0.3209(9) 0.033(4) Uiso 1 1 d
C17 C 0.57182(12) 0.11615(10) 0.40996(6) 0.0222(2) Uani 1 1 d
C18 C 0.58624(13) -0.01172(11) 0.40974(7) 0.0246(2) Uani 1 1 d
H18 H 0.5275(16) -0.0599(13) 0.3711(8) 0.030(4) Uiso 1 1 d
C19 C 0.68443(14) -0.06779(12) 0.46408(7) 0.0309(3) Uani 1 1 d
H19 H 0.6950(17) -0.1599(16) 0.4635(9) 0.042(4) Uiso 1 1 d
C20 C 0.76560(14) 0.00264(13) 0.51877(8) 0.0358(3) Uani 1 1 d
H20 H 0.8351(19) -0.0370(16) 0.5572(10) 0.050(5) Uiso 1 1 d
C21 C 0.74840(15) 0.12980(13) 0.51930(8) 0.0369(3) Uani 1 1 d
H21 H 0.803(2) 0.1830(17) 0.5598(10) 0.055(5) Uiso 1 1 d
C22 C 0.65314(14) 0.18760(12) 0.46431(7) 0.0307(3) Uani 1 1 d
H22 H 0.6438(17) 0.2784(15) 0.4628(9) 0.039(4) Uiso 1 1 d

loop_
_atom_site_aniso_label
_atom_site_aniso_U_11
_atom_site_aniso_U_22
_atom_site_aniso_U_33
_atom_site_aniso_U_23
_atom_site_aniso_U_13
_atom_site_aniso_U_12
O1 0.0310(4) 0.0277(4) 0.0179(4) -0.0018(3) -0.0025(3) 0.0011(3)
N1 0.0239(5) 0.0209(5) 0.0192(4) 0.0000(3) -0.0005(4) 0.0005(3)
N2 0.0253(5) 0.0216(5) 0.0199(4) -0.0012(3) -0.0010(4) -0.0002(3)
N3 0.0205(5) 0.0211(5) 0.0195(4) 0.0003(3) 0.0009(3) -0.0004(3)
C1 0.0217(5) 0.0199(5) 0.0214(5) 0.0012(4) 0.0019(4) -0.0008(4)
C2 0.0226(5) 0.0202(5) 0.0214(5) 0.0003(4) 0.0026(4) 0.0001(4)
C3 0.0252(6) 0.0203(5) 0.0219(5) -0.0007(4) 0.0020(4) 0.0003(4)
C4 0.0238(5) 0.0173(5) 0.0213(5) 0.0015(4) 0.0000(4) -0.0013(4)
C5 0.0227(6) 0.0225(5) 0.0245(5) 0.0008(4) -0.0006(4) 0.0023(4)
C6 0.0281(6) 0.0230(5) 0.0230(6) -0.0012(4) 0.0016(4) 0.0011(4)
C7 0.0302(6) 0.0245(6) 0.0237(6) -0.0001(4) -0.0047(5) -0.0018(4)
C8 0.0237(6) 0.0267(6) 0.0321(6) 0.0000(5) -0.0052(5) 0.0009(4)
C9 0.0229(6) 0.0221(5) 0.0278(6) -0.0010(4) 0.0022(4) 0.0008(4)
C10 0.0240(6) 0.0220(5) 0.0201(5) 0.0001(4) 0.0015(4) 0.0005(4)
C11 0.0222(5) 0.0208(5) 0.0207(5) 0.0012(4) 0.0040(4) 0.0021(4)
C12 0.0287(6) 0.0233(6) 0.0272(6) -0.0012(4) -0.0016(5) 0.0010(4)
C13 0.0363(7) 0.0300(6) 0.0287(6) 0.0023(5) -0.0037(5) 0.0057(5)
C14 0.0419(7) 0.0241(6) 0.0324(6) 0.0059(5) 0.0029(5) 0.0057(5)
C15 0.0381(7) 0.0209(6) 0.0395(7) 0.0005(5) 0.0011(5) -0.0015(5)
C16 0.0283(6) 0.0237(6) 0.0301(6) -0.0013(5) -0.0003(5) -0.0009(4)
C17 0.0208(5) 0.0258(6) 0.0198(5) 0.0030(4) 0.0011(4) 0.0002(4)
C18 0.0266(6) 0.0261(6) 0.0213(5) -0.0007(4) 0.0023(4) 0.0034(4)
C19 0.0327(7) 0.0313(7) 0.0287(6) 0.0037(5) 0.0026(5) 0.0086(5)
C20 0.0297(7) 0.0442(7) 0.0323(7) 0.0094(6) -0.0061(5) 0.0036(5)
C21 0.0337(7) 0.0415(7) 0.0336(7) 0.0044(6) -0.0102(5) -0.0096(5)
C22 0.0321(6) 0.0283(6) 0.0307(6) 0.0022(5) -0.0053(5) -0.0064(5)

loop_
_atom_type_symbol
_atom_type_description
_atom_type_scat_dispersion_real
_atom_type_scat_dispersion_imag
_atom_type_scat_source
C C 0.0181 0.0091 'International Tables Vol C Tables 4.2.6.8 and 6.1.1.4'
H H 0.0000 0.0000 'International Tables Vol C Tables 4.2.6.8 and 6.1.1.4'
N N 0.0311 0.0180 'International Tables Vol C Tables 4.2.6.8 and 6.1.1.4'
O O 0.0492 0.0322 'International Tables Vol C Tables 4.2.6.8 and 6.1.1.4'

loop_
_citation_id
_citation_doi
_citation_year
1 10.1107/S2414314618002080 2018

loop_
_geom_angle_atom_site_label_1
_geom_angle_atom_site_label_2
_geom_angle_atom_site_label_3
_geom_angle
C3 N1 N2 112.30(9)
C3 N1 C17 128.19(9)
N2 N1 C17 119.47(9)
C1 N2 N1 104.89(9)
O1 N3 C10 123.09(9)
O1 N3 C11 116.56(8)
C10 N3 C11 120.21(9)
N2 C1 C2 111.32(9)
N2 C1 C4 120.24(10)
C2 C1 C4 128.43(10)
C3 C2 C1 104.51(9)
C3 C2 C10 130.34(10)
C1 C2 C10 124.64(10)
N1 C3 C2 106.98(9)
N1 C3 H3 121.2(8)
C2 C3 H3 131.8(8)
C9 C4 C5 119.18(10)
C9 C4 C1 121.19(10)
C5 C4 C1 119.62(10)
C6 C5 C4 120.04(10)
C6 C5 H5 120.1(8)
C4 C5 H5 119.8(8)
C5 C6 C7 120.69(11)
C5 C6 H6 120.9(8)
C7 C6 H6 118.4(8)
C6 C7 C8 119.49(11)
C6 C7 H7 119.9(8)
C8 C7 H7 120.6(8)
C7 C8 C9 120.41(11)
C7 C8 H8 118.7(9)
C9 C8 H8 120.9(9)
C8 C9 C4 120.19(11)
C8 C9 H9 120.7(8)
C4 C9 H9 119.1(8)
N3 C10 C2 123.79(10)
N3 C10 H10 114.1(8)
C2 C10 H10 121.8(8)
C16 C11 C12 121.32(10)
C16 C11 N3 117.27(10)
C12 C11 N3 121.41(10)
C11 C12 C13 118.82(11)
C11 C12 H12 120.3(9)
C13 C12 H12 120.9(9)
C14 C13 C12 120.39(11)
C14 C13 H13 121.4(9)
C12 C13 H13 118.2(9)
C15 C14 C13 119.89(11)
C15 C14 H14 120.4(9)
C13 C14 H14 119.7(9)
C14 C15 C16 120.49(12)
C14 C15 H15 121.2(10)
C16 C15 H15 118.4(10)
C11 C16 C15 119.08(11)
C11 C16 H16 119.0(8)
C15 C16 H16 121.9(8)
C22 C17 C18 120.74(11)
C22 C17 N1 120.07(10)
C18 C17 N1 119.19(10)
C19 C18 C17 119.36(11)
C19 C18 H18 121.5(8)
C17 C18 H18 119.2(8)
C20 C19 C18 120.35(12)
C20 C19 H19 120.5(9)
C18 C19 H19 119.1(9)
C19 C20 C21 119.78(12)
C19 C20 H20 120.4(10)
C21 C20 H20 119.8(10)
C20 C21 C22 120.61(12)
C20 C21 H21 121.5(10)
C22 C21 H21 117.9(10)
C17 C22 C21 119.14(12)
C17 C22 H22 119.8(9)
C21 C22 H22 121.1(9)

loop_
_geom_bond_atom_site_label_1
_geom_bond_atom_site_label_2
_geom_bond_distance
O1 N3 1.2999(11)
N1 C3 1.3546(14)
N1 N2 1.3657(12)
N1 C17 1.4257(13)
N2 C1 1.3316(14)
N3 C10 1.3076(14)
N3 C11 1.4523(13)
C1 C2 1.4262(15)
C1 C4 1.4733(14)
C2 C3 1.3836(15)
C2 C10 1.4343(15)
C3 H3 0.973(15)
C4 C9 1.3966(16)
C4 C5 1.3997(16)
C5 C6 1.3859(16)
C5 H5 0.979(14)
C6 C7 1.3877(17)
C6 H6 0.988(15)
C7 C8 1.3878(17)
C7 H7 1.002(14)
C8 C9 1.3903(16)
C8 H8 0.992(15)
C9 H9 0.975(14)
C10 H10 0.982(14)
C11 C16 1.3845(16)
C11 C12 1.3857(16)
C12 C13 1.3927(16)
C12 H12 0.983(16)
C13 C14 1.3855(18)
C13 H13 0.994(16)
C14 C15 1.3828(18)
C14 H14 0.988(17)
C15 C16 1.3872(17)
C15 H15 0.980(17)
C16 H16 1.003(15)
C17 C22 1.3875(16)
C17 C18 1.3912(16)
C18 C19 1.3878(16)
C18 H18 0.976(15)
C19 C20 1.3846(19)
C19 H19 1.003(17)
C20 C21 1.386(2)
C20 H20 0.982(17)
C21 C22 1.3876(17)
C21 H21 1.009(18)
C22 H22 0.987(16)

loop_
_geom_hbond_atom_site_label_D
_geom_hbond_atom_site_label_H
_geom_hbond_atom_site_label_A
_geom_hbond_distance_DH
_geom_hbond_distance_HA
_geom_hbond_distance_DA
_geom_hbond_angle_DHA
_geom_hbond_site_symmetry_A
C5 H5 O1 0.979(15) 2.303(15) 3.2561(14) 164.1(11) 2_645
C6 H6 O1 0.988(15) 2.514(15) 3.1746(14) 124.1(11) 4_565
C7 H7 O1 1.003(15) 2.544(15) 3.1837(14) 121.4(11) 4_565
C9 H9 Cg3 0.975(14) 2.764(14) 3.6409(13) 152.8(11) 2_545
C14 H14 Cg2 0.988(17) 2.884(16) 3.6249(14) 132.5(12) 1_565
C19 H19 Cg2 1.003(17) 2.678(17) 3.6128(14) 155.3(12) 2_645

loop_
_geom_torsion_atom_site_label_1
_geom_torsion_atom_site_label_2
_geom_torsion_atom_site_label_3
_geom_torsion_atom_site_label_4
_geom_torsion
C3 N1 N2 C1 0.49(12)
C17 N1 N2 C1 -177.46(9)
N1 N2 C1 C2 0.02(12)
N1 N2 C1 C4 179.05(9)
N2 C1 C2 C3 -0.49(13)
C4 C1 C2 C3 -179.42(11)
N2 C1 C2 C10 171.98(10)
C4 C1 C2 C10 -6.94(18)
N2 N1 C3 C2 -0.81(13)
C17 N1 C3 C2 176.91(10)
C1 C2 C3 N1 0.76(12)
C10 C2 C3 N1 -171.12(11)
N2 C1 C4 C9 138.67(11)
C2 C1 C4 C9 -42.49(17)
N2 C1 C4 C5 -40.22(15)
C2 C1 C4 C5 138.62(12)
C9 C4 C5 C6 0.95(16)
C1 C4 C5 C6 179.86(10)
C4 C5 C6 C7 -0.57(17)
C5 C6 C7 C8 -0.32(18)
C6 C7 C8 C9 0.81(18)
C7 C8 C9 C4 -0.42(18)
C5 C4 C9 C8 -0.46(17)
C1 C4 C9 C8 -179.35(10)
O1 N3 C10 C2 -4.28(17)
C11 N3 C10 C2 171.30(10)
C3 C2 C10 N3 -10.05(19)
C1 C2 C10 N3 179.52(11)
O1 N3 C11 C16 33.72(14)
C10 N3 C11 C16 -142.14(11)
O1 N3 C11 C12 -146.36(10)
C10 N3 C11 C12 37.78(15)
C16 C11 C12 C13 0.83(18)
N3 C11 C12 C13 -179.08(10)
C11 C12 C13 C14 -0.01(19)
C12 C13 C14 C15 -0.3(2)
C13 C14 C15 C16 -0.1(2)
C12 C11 C16 C15 -1.28(18)
N3 C11 C16 C15 178.64(11)
C14 C15 C16 C11 0.91(19)
C3 N1 C17 C22 -19.80(17)
N2 N1 C17 C22 157.78(11)
C3 N1 C17 C18 160.22(11)
N2 N1 C17 C18 -22.20(15)
C22 C17 C18 C19 -0.72(17)
N1 C17 C18 C19 179.27(10)
C17 C18 C19 C20 1.00(18)
C18 C19 C20 C21 0.1(2)
C19 C20 C21 C22 -1.6(2)
C18 C17 C22 C21 -0.69(19)
N1 C17 C22 C21 179.32(11)
C20 C21 C22 C17 1.8(2)

loop_
_publcif_info_exptl_table_extra_item
sin_theta_over_lambda_max
